data_2220801
loop_
_publ_author_name
'Li, Zhan-Xian'
'Li, Xia'
'Zhang, Li-Feng'
'Yu, Ming-Ming'

_publ_section_title
;Diaqua{6,6'-dimethoxy-2,2'-[ethane-1,2-diylbis(nitrilomethylidyne)]diphenolato-\k^2^<i>O</i>,<i>N</i>,<i>N</i>',<i>O</i>'}manganese(III)
 perchlorate 18-crown-6 hemisolvate monohydrate
;
_journal_coeditor_code HG2451
_journal_issue 2
_journal_name_full 'Acta Crystallographica Section E'
_journal_page_first m153
_journal_paper_doi 10.1107/S1600536808044176
_journal_volume 65
_journal_year 2009
_chemical_formula_iupac '[Mn (C18 H18 N2 O4) (H2 O)2] Cl O4, 0.5C12 H24 O6, H2 O'
_chemical_formula_moiety 'C18 H22 Mn N2 O6 +, Cl O4 -, 0.5(C12 H24 O6), H2 O'
_chemical_formula_sum 'C24 H36 Cl Mn N2 O14'
_chemical_formula_weight 666.94
_chemical_name_systematic
;Diaqua{6,6'-dimethoxy-2,2'-[ethane-1,2-diylbis(nitrilomethylidyne)]diphenolato-
\k^2^<i>O</i>,<i>N</i>,<i>N</i>',<i>O</i>'}manganese(III)
 perchlorate
18-crown-6 hemisolvate monohydrate
;
_space_group_IT_number 14
_symmetry_cell_setting monoclinic
_symmetry_space_group_name_Hall '-P 2yn'
_symmetry_space_group_name_H-M 'P 1 21/n 1'
_atom_sites_solution_hydrogens geom
_atom_sites_solution_primary direct
_atom_sites_solution_secondary difmap
_audit_creation_method SHELXL-97
_cell_angle_alpha 90.00
_cell_angle_beta 105.529(2)
_cell_angle_gamma 90.00
_cell_formula_units_Z 4
_cell_length_a 11.7287(12)
_cell_length_b 15.5814(16)
_cell_length_c 16.8158(16)
_cell_measurement_reflns_used 5198
_cell_measurement_temperature 272(3)
_cell_measurement_theta_max 25.01
_cell_measurement_theta_min 1.81
_cell_volume 2960.9(5)
_computing_cell_refinement 'SAINT (Bruker, 2000)'
_computing_data_collection 'SMART (Bruker, 2000)'
_computing_data_reduction 'SAINT (Bruker, 2000)'
_computing_molecular_graphics 'SHELXTL (Sheldrick, 2008)'
_computing_publication_material 'SHELXTL (Sheldrick, 2008)'
_computing_structure_refinement 'SHELXTL (Sheldrick, 2008)'
_computing_structure_solution 'SHELXTL (Sheldrick, 2008)'
_diffrn_ambient_temperature 272(3)
_diffrn_measured_fraction_theta_full 0.998
_diffrn_measured_fraction_theta_max 0.998
_diffrn_measurement_device_type 'Bruker SMART 1K CCD area-detector'
_diffrn_measurement_method '\f and \w'
_diffrn_radiation_monochromator graphite
_diffrn_radiation_source 'fine-focus sealed tube'
_diffrn_radiation_type MoK\a
_diffrn_radiation_wavelength 0.71073
_diffrn_reflns_av_R_equivalents 0.0335
_diffrn_reflns_av_sigmaI/netI 0.0403
_diffrn_reflns_limit_h_max 13
_diffrn_reflns_limit_h_min -13
_diffrn_reflns_limit_k_max 18
_diffrn_reflns_limit_k_min -18
_diffrn_reflns_limit_l_max 20
_diffrn_reflns_limit_l_min -16
_diffrn_reflns_number 14526
_diffrn_reflns_theta_full 25.01
_diffrn_reflns_theta_max 25.01
_diffrn_reflns_theta_min 1.81
_exptl_absorpt_coefficient_mu 0.607
_exptl_absorpt_correction_T_max 0.857
_exptl_absorpt_correction_T_min 0.781
_exptl_absorpt_correction_type multi-scan
_exptl_absorpt_process_details '(SADABS; Bruker, 2000)'
_exptl_crystal_colour brown
_exptl_crystal_density_diffrn 1.496
_exptl_crystal_density_method 'not measured'
_exptl_crystal_description block
_exptl_crystal_F_000 1392
_exptl_crystal_size_max 0.40
_exptl_crystal_size_mid 0.35
_exptl_crystal_size_min 0.25
_refine_diff_density_max 1.707
_refine_diff_density_min -0.988
_refine_ls_extinction_method none
_refine_ls_goodness_of_fit_ref 1.163
_refine_ls_hydrogen_treatment constr
_refine_ls_matrix_type full
_refine_ls_number_parameters 382
_refine_ls_number_reflns 5198
_refine_ls_number_restraints 1
_refine_ls_restrained_S_all 2.742
_refine_ls_R_factor_all 0.0999
_refine_ls_R_factor_gt 0.0766
_refine_ls_shift/su_max 0.039
_refine_ls_shift/su_mean 0.003
_refine_ls_structure_factor_coef Fsqd
_refine_ls_weighting_details 'calc w=1/[\s^2^(Fo^2^)+(0.1233P)^2^+3.531P] where P=(Fo^2^+2Fc^2^)/3'
_refine_ls_weighting_scheme calc
_refine_ls_wR_factor_gt 0.2165
_refine_ls_wR_factor_ref 0.2390
_reflns_number_gt 3798
_reflns_number_total 5198
_reflns_threshold_expression I>2\s(I)
_cod_data_source_file hg2451.cif
_cod_data_source_block I
_cod_depositor_comments
;
The following automatic conversions were performed:
'_symmetry_cell_setting' value 'Monoclinic' changed to 'monoclinic'
according to '/home/saulius/struct/CIF-dictionaries/cif_core.dic'
dictionary named 'cif_core.dic' version 2.4.1 from 2010-06-29.

Automatic conversion script
Id: cif_fix_enum 1527 2010-12-29 10:47:43Z saulius 

The following automatic conversions were performed:

'_symmetry_cell_setting' value 'Monoclinic' changed to 'monoclinic'
according to /home/saulius/struct/CIF-dictionaries/cif_core.dic
dictionary named 'cif_core.dic' version 2.4.1 from 2010-06-29.

Automatic conversion script
Id: cif_fix_values 1715 2011-07-08 13:25:40Z adriana 
;
_cod_original_sg_symbol_H-M 'P 21/n'
_cod_database_code 2220801
_cod_database_fobs_code 2220801

loop_
_symmetry_equiv_pos_as_xyz
'x, y, z'
'-x+1/2, y+1/2, -z+1/2'
'-x, -y, -z'
'x-1/2, -y-1/2, z-1/2'

loop_
_atom_site_type_symbol
_atom_site_label
_atom_site_fract_x
_atom_site_fract_y
_atom_site_fract_z
_atom_site_U_iso_or_equiv
_atom_site_adp_type
_atom_site_calc_flag
_atom_site_refinement_flags
_atom_site_occupancy
_atom_site_disorder_assembly
_atom_site_disorder_group
Mn Mn1 0.8434(2) 0.55184(14) 0.55021(12) 0.0362(9) Uani d . 1 . .
Cl Cl1 0.7718(11) 0.9782(5) 0.5697(5) 0.121(3) Uani d . 1 . .
O O1 0.8797(10) 0.4346(6) 0.5501(6) 0.041(2) Uani d . 1 . .
O O2 0.8398(9) 0.5661(6) 0.4388(6) 0.040(2) Uani d . 1 . .
O O3 1.0384(9) 0.5863(7) 0.5967(6) 0.044(3) Uani d . 1 . .
H H1O3 1.0942 0.5502 0.6017 0.053 Uiso d R 1 . .
H H2O3 1.0556 0.6301 0.5721 0.053 Uiso d R 1 . .
O O4 0.6460(10) 0.5261(9) 0.5206(8) 0.061(3) Uani d D 1 . .
H H204 0.6098 0.5451 0.4755 0.073 Uiso d RD 1 . .
H H104 0.6525 0.4730 0.5233 0.073 Uiso d RD 1 . .
O O5 0.9243(10) 0.2794(7) 0.5141(7) 0.050(3) Uani d . 1 . .
O O6 0.8251(11) 0.5434(7) 0.2837(6) 0.053(3) Uani d . 1 . .
O O7 0.767(3) 1.0480(16) 0.616(2) 0.194(13) Uani d U 1 . .
O O8 0.747(4) 0.978(3) 0.4889(16) 0.235(17) Uani d U 1 . .
O O9 0.900(5) 0.962(4) 0.588(3) 0.29(2) Uani d U 1 . .
O O10 0.723(4) 0.9145(17) 0.598(2) 0.225(16) Uani d U 1 . .
O O11 0.996(4) 0.582(3) 0.901(3) 0.28(2) Uani d . 1 . .
H H1O1 0.9215 0.5744 0.8843 0.339 Uiso d R 1 . .
H H2O1 1.0292 0.5338 0.9001 0.339 Uiso d R 1 . .
O O12 0.4518(12) 0.6187(9) 0.6164(8) 0.070(4) Uani d . 1 . .
O O13 0.4881(17) 0.4407(11) 0.6454(10) 0.094(5) Uani d . 1 . .
O O14 0.501(4) 0.667(3) 0.468(3) 0.081(5) Uani d PDU 0.30(2) . 1
O O14' 0.5994(19) 0.3432(15) 0.5508(14) 0.081(5) Uani d P 0.70(2) . 2
N N1 0.8421(13) 0.5487(8) 0.6673(8) 0.046(3) Uani d . 1 . .
N N2 0.8077(13) 0.6740(8) 0.5613(8) 0.048(3) Uani d . 1 . .
C C1 0.8610(15) 0.4826(11) 0.7146(10) 0.049(4) Uani d . 1 . .
H H1 0.8574 0.4901 0.7687 0.059 Uiso calc R 1 . .
C C2 0.8873(14) 0.3984(10) 0.6905(9) 0.043(4) Uani d . 1 . .
C C3 0.8943(12) 0.3779(9) 0.6106(9) 0.038(3) Uani d . 1 . .
C C4 0.9174(13) 0.2922(10) 0.5928(9) 0.042(4) Uani d . 1 . .
C C5 0.9298(16) 0.2298(11) 0.6522(11) 0.054(4) Uani d . 1 . .
H H5 0.9434 0.1733 0.6392 0.065 Uiso calc R 1 . .
C C6 0.9224(17) 0.2496(12) 0.7313(12) 0.061(5) Uani d . 1 . .
H H6 0.9314 0.2066 0.7709 0.074 Uiso calc R 1 . .
C C7 0.9019(16) 0.3324(12) 0.7510(11) 0.055(4) Uani d . 1 . .
H H7 0.8974 0.3455 0.8040 0.066 Uiso calc R 1 . .
C C8 0.940(2) 0.1927(11) 0.4890(12) 0.067(5) Uani d . 1 . .
H H8A 1.0114 0.1694 0.5239 0.100 Uiso calc R 1 . .
H H8B 0.9438 0.1926 0.4328 0.100 Uiso calc R 1 . .
H H8C 0.8737 0.1584 0.4937 0.100 Uiso calc R 1 . .
C C9 0.7780(16) 0.7286(10) 0.5019(10) 0.049(4) Uani d . 1 . .
H H9 0.7603 0.7839 0.5156 0.059 Uiso calc R 1 . .
C C10 0.7695(15) 0.7122(10) 0.4161(10) 0.046(4) Uani d . 1 . .
C C11 0.7284(17) 0.7785(11) 0.3594(11) 0.057(5) Uani d . 1 . .
H H11 0.7083 0.8312 0.3778 0.068 Uiso calc R 1 . .
C C12 0.7179(18) 0.7665(12) 0.2782(12) 0.065(5) Uani d . 1 . .
H H12 0.6893 0.8105 0.2409 0.077 Uiso calc R 1 . .
C C13 0.7498(16) 0.6887(12) 0.2505(10) 0.056(5) Uani d . 1 . .
H H13 0.7435 0.6814 0.1946 0.067 Uiso calc R 1 . .
C C14 0.7909(14) 0.6217(10) 0.3045(9) 0.044(4) Uani d . 1 . .
C C15 0.8008(13) 0.6326(9) 0.3896(9) 0.037(3) Uani d . 1 . .
C C16 0.815(2) 0.5265(14) 0.1996(11) 0.075(6) Uani d . 1 . .
H H16A 0.7329 0.5305 0.1690 0.112 Uiso calc R 1 . .
H H16B 0.8434 0.4699 0.1938 0.112 Uiso calc R 1 . .
H H16C 0.8601 0.5678 0.1787 0.112 Uiso calc R 1 . .
C C17 0.810(3) 0.6315(14) 0.6966(13) 0.090(7) Uani d U 1 . .
H H17A 0.7287 0.6284 0.7004 0.108 Uiso calc R 1 . .
H H17B 0.8603 0.6422 0.7516 0.108 Uiso calc R 1 . .
C C18 0.820(3) 0.6989(15) 0.6465(13) 0.096(8) Uani d U 1 . .
H H18A 0.8960 0.7260 0.6683 0.115 Uiso calc R 1 . .
H H18B 0.7591 0.7410 0.6477 0.115 Uiso calc R 1 . .
C C19 0.424(3) 0.726(2) 0.516(2) 0.117(8) Uani d U 1 . .
H H19A 0.4749 0.7722 0.5444 0.140 Uiso calc R 1 . 1
H H19B 0.3598 0.7528 0.4747 0.140 Uiso calc R 1 . 1
C C20 0.375(3) 0.6846(18) 0.5747(17) 0.101(7) Uani d U 1 . .
H H20A 0.2984 0.6600 0.5466 0.121 Uiso calc R 1 . .
H H20B 0.3621 0.7262 0.6145 0.121 Uiso calc R 1 . .
C C21 0.402(2) 0.5692(18) 0.6685(16) 0.089(7) Uani d U 1 . .
H H21A 0.3270 0.5452 0.6368 0.107 Uiso calc R 1 . .
H H21B 0.3860 0.6055 0.7113 0.107 Uiso calc R 1 . .
C C22 0.481(2) 0.5008(17) 0.7058(14) 0.087(7) Uani d . 1 . .
H H22A 0.5585 0.5240 0.7315 0.105 Uiso calc R 1 . .
H H22B 0.4516 0.4731 0.7482 0.105 Uiso calc R 1 . .
C C23 0.5581(16) 0.3749(14) 0.6760(12) 0.083(7) Uani d . 1 . .
H H23A 0.5261 0.3457 0.7162 0.100 Uiso calc R 1 . .
H H23B 0.6354 0.3970 0.7050 0.100 Uiso calc R 1 . .
C C24 0.5727(16) 0.3147(14) 0.6174(12) 0.104(9) Uani d R 1 . .
H H24A 0.5004 0.2814 0.5993 0.124 Uiso d RD 1 . .
H H24B 0.6356 0.2754 0.6441 0.124 Uiso d R 1 . .

loop_
_atom_site_aniso_label
_atom_site_aniso_U_11
_atom_site_aniso_U_22
_atom_site_aniso_U_33
_atom_site_aniso_U_12
_atom_site_aniso_U_13
_atom_site_aniso_U_23
Mn1 0.0466(15) 0.0324(13) 0.0297(13) 0.0031(9) 0.0103(10) 0.0027(9)
Cl1 0.209(10) 0.083(5) 0.078(5) -0.017(5) 0.051(5) 0.001(4)
O1 0.055(6) 0.036(5) 0.034(5) 0.002(5) 0.013(5) 0.007(4)
O2 0.053(6) 0.037(5) 0.029(5) 0.006(5) 0.008(4) 0.005(4)
O3 0.047(6) 0.042(6) 0.043(6) 0.001(5) 0.011(5) 0.001(5)
O4 0.047(7) 0.075(8) 0.058(8) -0.004(6) 0.009(6) 0.006(6)
O5 0.066(7) 0.033(6) 0.049(7) 0.001(5) 0.015(5) 0.002(5)
O6 0.075(8) 0.050(7) 0.033(6) -0.005(6) 0.014(5) 0.001(5)
O7 0.27(4) 0.104(18) 0.22(3) -0.020(19) 0.08(3) -0.052(18)
O8 0.33(5) 0.28(4) 0.079(16) -0.09(3) 0.03(2) 0.03(2)
O9 0.28(4) 0.36(5) 0.23(4) 0.08(4) 0.08(4) -0.07(3)
O10 0.43(5) 0.095(16) 0.22(3) -0.03(2) 0.20(3) -0.001(18)
O11 0.27(5) 0.25(5) 0.30(5) -0.01(4) 0.04(4) 0.01(4)
O12 0.068(9) 0.077(9) 0.060(8) 0.004(7) 0.008(7) -0.020(7)
O13 0.121(14) 0.089(12) 0.064(10) 0.015(10) 0.010(9) -0.001(8)
O14 0.063(10) 0.088(12) 0.091(12) -0.001(10) 0.021(10) -0.005(10)
O14' 0.063(10) 0.088(12) 0.091(12) -0.001(10) 0.021(10) -0.005(10)
N1 0.065(9) 0.043(7) 0.032(7) 0.005(6) 0.017(6) 0.001(6)
N2 0.069(9) 0.036(7) 0.040(7) 0.010(6) 0.017(6) 0.001(6)
C1 0.059(10) 0.056(10) 0.036(8) 0.002(8) 0.018(7) 0.006(8)
C2 0.044(9) 0.044(9) 0.040(8) 0.002(7) 0.010(7) 0.011(7)
C3 0.031(7) 0.040(8) 0.041(8) -0.003(6) 0.005(6) 0.007(6)
C4 0.040(8) 0.040(8) 0.043(9) -0.003(7) 0.008(7) 0.006(7)
C5 0.062(11) 0.038(9) 0.062(11) 0.007(8) 0.014(9) 0.017(8)
C6 0.068(12) 0.058(11) 0.060(11) 0.008(9) 0.020(9) 0.029(9)
C7 0.061(11) 0.059(11) 0.047(10) 0.004(9) 0.017(8) 0.022(8)
C8 0.088(15) 0.037(9) 0.072(13) -0.003(9) 0.017(11) -0.007(9)
C9 0.065(11) 0.032(8) 0.053(10) 0.009(7) 0.021(8) 0.001(7)
C10 0.053(10) 0.038(8) 0.046(9) -0.001(7) 0.012(7) 0.008(7)
C11 0.068(12) 0.042(9) 0.061(11) 0.011(8) 0.017(9) 0.018(8)
C12 0.077(13) 0.055(11) 0.058(12) 0.011(10) 0.011(10) 0.028(9)
C13 0.066(11) 0.060(11) 0.038(9) -0.003(9) 0.009(8) 0.020(8)
C14 0.047(9) 0.043(9) 0.039(8) -0.007(7) 0.008(7) 0.009(7)
C15 0.036(8) 0.036(8) 0.037(8) -0.003(6) 0.006(6) 0.007(6)
C16 0.113(18) 0.071(13) 0.040(10) -0.010(12) 0.019(11) -0.009(9)
C17 0.16(2) 0.062(12) 0.057(11) 0.031(13) 0.049(13) 0.002(10)
C18 0.17(2) 0.064(12) 0.061(12) 0.030(14) 0.039(14) 0.000(10)
C19 0.118(8) 0.116(9) 0.116(8) 0.003(3) 0.030(4) -0.001(3)
C20 0.095(13) 0.097(14) 0.103(14) 0.022(12) 0.014(11) -0.034(12)
C21 0.080(14) 0.099(16) 0.091(16) -0.029(13) 0.027(13) -0.041(14)
C22 0.107(19) 0.101(19) 0.059(13) -0.034(16) 0.030(13) -0.014(13)
C23 0.074(15) 0.12(2) 0.061(13) 0.011(14) 0.020(11) 0.020(14)
C24 0.093(19) 0.093(19) 0.12(2) 0.022(15) 0.024(16) 0.043(17)

loop_
_atom_type_symbol
_atom_type_description
_atom_type_scat_dispersion_real
_atom_type_scat_dispersion_imag
_atom_type_scat_source
C C 0.0033 0.0016 'International Tables Vol C Tables 4.2.6.8 and 6.1.1.4'
H H 0.0000 0.0000 'International Tables Vol C Tables 4.2.6.8 and 6.1.1.4'
N N 0.0061 0.0033 'International Tables Vol C Tables 4.2.6.8 and 6.1.1.4'
O O 0.0106 0.0060 'International Tables Vol C Tables 4.2.6.8 and 6.1.1.4'
Cl Cl 0.1484 0.1585 'International Tables Vol C Tables 4.2.6.8 and 6.1.1.4'
Mn Mn 0.3368 0.7283 'International Tables Vol C Tables 4.2.6.8 and 6.1.1.4'

loop_
_geom_angle_atom_site_label_1
_geom_angle_atom_site_label_2
_geom_angle_atom_site_label_3
_geom_angle_site_symmetry_1
_geom_angle_site_symmetry_3
_geom_angle
_geom_angle_publ_flag
O2 Mn1 O1 . . 93.4(4) ?
O2 Mn1 N2 . . 91.8(5) ?
O1 Mn1 N2 . . 174.8(5) ?
O2 Mn1 N1 . . 174.4(5) ?
O1 Mn1 N1 . . 92.2(5) ?
N2 Mn1 N1 . . 82.6(5) ?
O2 Mn1 O4 . . 93.0(5) ?
O1 Mn1 O4 . . 92.6(5) ?
N2 Mn1 O4 . . 87.8(6) ?
N1 Mn1 O4 . . 86.2(5) ?
O2 Mn1 O3 . . 93.8(4) ?
O1 Mn1 O3 . . 91.3(4) ?
N2 Mn1 O3 . . 87.6(5) ?
N1 Mn1 O3 . . 86.5(5) ?
O4 Mn1 O3 . . 171.9(4) ?
O10 Cl1 O8 . . 112(2) ?
O10 Cl1 O7 . . 108(2) ?
O8 Cl1 O7 . . 125(3) ?
O10 Cl1 O9 . . 109(3) ?
O8 Cl1 O9 . . 98(3) ?
O7 Cl1 O9 . . 102(3) ?
C3 O1 Mn1 . . 129.2(10) ?
C15 O2 Mn1 . . 128.8(9) ?
Mn1 O3 H1O3 . . 123.7 ?
Mn1 O3 H2O3 . . 111.7 ?
H1O3 O3 H2O3 . . 107.7 ?
Mn1 O4 H204 . . 112.6 ?
Mn1 O4 H104 . . 95.2 ?
H204 O4 H104 . . 115.4 ?
C4 O5 C8 . . 117.8(13) ?
C14 O6 C16 . . 118.2(14) ?
H1O1 O11 H2O1 . . 107.8 ?
C21 O12 C20 . . 113(2) ?
C23 O13 C22 . . 113(2) ?
C24 O14 C19 3_666 . 96(3) ?
C24 O14' C19 . 3_666 110(2) ?
C1 N1 C17 . . 120.9(14) ?
C1 N1 Mn1 . . 126.3(11) ?
C17 N1 Mn1 . . 112.7(11) ?
C9 N2 C18 . . 121.6(14) ?
C9 N2 Mn1 . . 125.9(11) ?
C18 N2 Mn1 . . 112.5(11) ?
N1 C1 C2 . . 125.1(14) ?
N1 C1 H1 . . 117.5 ?
C2 C1 H1 . . 117.4 ?
C3 C2 C1 . . 123.5(13) ?
C3 C2 C7 . . 119.4(15) ?
C1 C2 C7 . . 117.1(15) ?
O1 C3 C2 . . 123.7(14) ?
O1 C3 C4 . . 117.5(13) ?
C2 C3 C4 . . 118.8(13) ?
O5 C4 C5 . . 125.4(15) ?
O5 C4 C3 . . 114.2(13) ?
C5 C4 C3 . . 120.4(15) ?
C4 C5 C6 . . 121.1(16) ?
C4 C5 H5 . . 119.5 ?
C6 C5 H5 . . 119.4 ?
C7 C6 C5 . . 120.0(16) ?
C7 C6 H6 . . 120.0 ?
C5 C6 H6 . . 120.0 ?
C6 C7 C2 . . 120.3(17) ?
C6 C7 H7 . . 119.9 ?
C2 C7 H7 . . 119.9 ?
O5 C8 H8A . . 109.5 ?
O5 C8 H8B . . 109.5 ?
H8A C8 H8B . . 109.5 ?
O5 C8 H8C . . 109.5 ?
H8A C8 H8C . . 109.5 ?
H8B C8 H8C . . 109.5 ?
N2 C9 C10 . . 126.2(14) ?
N2 C9 H9 . . 116.9 ?
C10 C9 H9 . . 116.9 ?
C15 C10 C11 . . 120.5(15) ?
C15 C10 C9 . . 121.5(14) ?
C11 C10 C9 . . 118.0(15) ?
C12 C11 C10 . . 120.5(17) ?
C12 C11 H11 . . 119.8 ?
C10 C11 H11 . . 119.7 ?
C11 C12 C13 . . 120.1(16) ?
C11 C12 H12 . . 119.9 ?
C13 C12 H12 . . 119.9 ?
C14 C13 C12 . . 121.2(16) ?
C14 C13 H13 . . 119.4 ?
C12 C13 H13 . . 119.4 ?
O6 C14 C13 . . 125.7(15) ?
O6 C14 C15 . . 114.7(13) ?
C13 C14 C15 . . 119.6(16) ?
O2 C15 C10 . . 124.6(13) ?
O2 C15 C14 . . 117.3(13) ?
C10 C15 C14 . . 118.1(13) ?
O6 C16 H16A . . 109.4 ?
O6 C16 H16B . . 109.5 ?
H16A C16 H16B . . 109.5 ?
O6 C16 H16C . . 109.5 ?
H16A C16 H16C . . 109.5 ?
H16B C16 H16C . . 109.5 ?
C18 C17 N1 . . 113.2(17) ?
C18 C17 H17A . . 108.9 ?
N1 C17 H17A . . 108.9 ?
C18 C17 H17B . . 108.9 ?
N1 C17 H17B . . 108.9 ?
H17A C17 H17B . . 107.8 ?
C17 C18 N2 . . 113.6(19) ?
C17 C18 H18A . . 108.8 ?
N2 C18 H18A . . 108.9 ?
C17 C18 H18B . . 108.8 ?
N2 C18 H18B . . 108.8 ?
H18A C18 H18B . . 107.7 ?
C20 C19 O14' . 3_666 99(3) ?
C20 C19 O14 . . 117(3) ?
C20 C19 H19A . . 107.2 ?
O14' C19 H19A 3_666 . 148.9 ?
O14 C19 H19A . . 108.0 ?
C20 C19 H19B . . 108.0 ?
O14' C19 H19B 3_666 . 80.4 ?
O14 C19 H19B . . 108.0 ?
H19A C19 H19B . . 106.8 ?
C19 C20 O12 . . 110(2) ?
C19 C20 H20A . . 109.7 ?
O12 C20 H20A . . 109.7 ?
C19 C20 H20B . . 109.5 ?
O12 C20 H20B . . 109.6 ?
H20A C20 H20B . . 108.1 ?
O12 C21 C22 . . 110(2) ?
O12 C21 H21A . . 109.6 ?
C22 C21 H21A . . 109.6 ?
O12 C21 H21B . . 109.5 ?
C22 C21 H21B . . 109.6 ?
H21A C21 H21B . . 108.1 ?
O13 C22 C21 . . 110(2) ?
O13 C22 H22A . . 109.7 ?
C21 C22 H22A . . 109.7 ?
O13 C22 H22B . . 109.8 ?
C21 C22 H22B . . 109.7 ?
H22A C22 H22B . . 108.2 ?
O13 C23 C24 . . 115.01 ?
O13 C23 H23A . . 108.4 ?
C24 C23 H23A . . 108.5 ?
O13 C23 H23B . . 108.7 ?
C24 C23 H23B . . 108.5 ?
H23A C23 H23B . . 107.5 ?
O14 C24 O14' 3_666 . 47(2) ?
O14 C24 C23 3_666 . 113(2) ?
O14' C24 C23 . . 118.2(14) ?
O14 C24 H24A 3_666 . 64.5 ?
O14' C24 H24A . . 107.3 ?
C23 C24 H24A . . 108.5 ?
O14 C24 H24B 3_666 . 137.7 ?
O14' C24 H24B . . 106.3 ?
C23 C24 H24B . . 108.5 ?
H24A C24 H24B . . 107.5 ?

loop_
_geom_bond_atom_site_label_1
_geom_bond_atom_site_label_2
_geom_bond_site_symmetry_2
_geom_bond_distance
_geom_bond_publ_flag
Mn1 O2 . 1.876(10) ?
Mn1 O1 . 1.876(10) ?
Mn1 N2 . 1.969(13) ?
Mn1 N1 . 1.973(12) ?
Mn1 O4 . 2.270(12) ?
Mn1 O3 . 2.274(11) ?
Cl1 O10 . 1.30(3) ?
Cl1 O8 . 1.31(3) ?
Cl1 O7 . 1.34(3) ?
Cl1 O9 . 1.47(5) ?
O1 C3 . 1.323(17) ?
O2 C15 . 1.328(17) ?
O3 H1O3 . 0.8500 ?
O3 H2O3 . 0.8500 ?
O4 H204 . 0.8189 ?
O4 H104 . 0.8304 ?
O5 C4 . 1.362(18) ?
O5 C8 . 1.44(2) ?
O6 C14 . 1.359(19) ?
O6 C16 . 1.41(2) ?
O11 H1O1 . 0.8505 ?
O11 H2O1 . 0.8498 ?
O12 C21 . 1.41(3) ?
O12 C20 . 1.42(3) ?
O13 C23 . 1.33(2) ?
O13 C22 . 1.40(3) ?
O14 C24 3_666 1.50(5) ?
O14 C19 . 1.65(6) ?
O14' C24 . 1.32(3) ?
O14' C19 3_666 1.53(4) ?
N1 C1 . 1.28(2) ?
N1 C17 . 1.47(2) ?
N2 C9 . 1.29(2) ?
N2 C18 . 1.46(2) ?
C1 C2 . 1.43(2) ?
C1 H1 . 0.9300 ?
C2 C3 . 1.41(2) ?
C2 C7 . 1.42(2) ?
C3 C4 . 1.41(2) ?
C4 C5 . 1.37(2) ?
C5 C6 . 1.39(3) ?
C5 H5 . 0.9300 ?
C6 C7 . 1.37(3) ?
C6 H6 . 0.9300 ?
C7 H7 . 0.9300 ?
C8 H8A . 0.9600 ?
C8 H8B . 0.9600 ?
C8 H8C . 0.9600 ?
C9 C10 . 1.44(2) ?
C9 H9 . 0.9300 ?
C10 C15 . 1.40(2) ?
C10 C11 . 1.40(2) ?
C11 C12 . 1.35(3) ?
C11 H11 . 0.9300 ?
C12 C13 . 1.39(3) ?
C12 H12 . 0.9300 ?
C13 C14 . 1.38(2) ?
C13 H13 . 0.9300 ?
C14 C15 . 1.41(2) ?
C16 H16A . 0.9600 ?
C16 H16B . 0.9600 ?
C16 H16C . 0.9600 ?
C17 C18 . 1.37(3) ?
C17 H17A . 0.9700 ?
C17 H17B . 0.9700 ?
C18 H18A . 0.9700 ?
C18 H18B . 0.9700 ?
C19 C20 . 1.43(4) ?
C19 O14' 3_666 1.53(4) ?
C19 H19A . 0.9700 ?
C19 H19B . 0.9700 ?
C20 H20A . 0.9700 ?
C20 H20B . 0.9700 ?
C21 C22 . 1.44(4) ?
C21 H21A . 0.9700 ?
C21 H21B . 0.9700 ?
C22 H22A . 0.9700 ?
C22 H22B . 0.9700 ?
C23 C24 . 1.4037 ?
C23 H23A . 0.9700 ?
C23 H23B . 0.9700 ?
C24 O14 3_666 1.50(5) ?
C24 H24A . 0.9700 ?
C24 H24B . 0.9700 ?
